data_4128182
loop_
_publ_author_name
'Dub, Pavel A.'
'Matsunami, Asuka'
'Kuwata, Shigeki'
'Kayaki, Yoshihito'

_publ_section_title
;
 Cleavage of N-H Bond of Ammonia via Metal-Ligand Cooperation Enables
 Rational Design of a Conceptually New Noyori-Ikariya Catalyst.
;
_journal_issue 6
_journal_name_full 'Journal of the American Chemical Society'
_journal_page_first 2661
_journal_page_last 2677
_journal_paper_doi 10.1021/jacs.8b12961
_journal_volume 141
_journal_year 2019
_chemical_absolute_configuration rmad
_chemical_formula_moiety 'C30 H30 Cl F4 N3 O2 Ru S'
_chemical_formula_sum 'C30 H30 Cl F4 N3 O2 Ru S'
_chemical_formula_weight 709.16
_space_group_crystal_system orthorhombic
_space_group_IT_number 19
_space_group_name_Hall 'P 2ac 2ab'
_space_group_name_H-M_alt 'P 21 21 21'
_symmetry_space_group_name_Hall 'P 2ac 2ab'
_symmetry_space_group_name_H-M 'P 21 21 21'
_atom_sites_solution_hydrogens geom
_atom_sites_solution_primary direct
_atom_sites_solution_secondary difmap
_cell_angle_alpha 90.0000
_cell_angle_beta 90.0000
_cell_angle_gamma 90.0000
_cell_formula_units_Z 8
_cell_length_a 15.499(3)
_cell_length_b 16.632(4)
_cell_length_c 25.507(5)
_cell_measurement_reflns_used 10153
_cell_measurement_temperature 93
_cell_measurement_theta_max 27.49
_cell_measurement_theta_min 3.01
_cell_volume 6575(2)
_computing_cell_refinement CrystalClear
_computing_data_collection 'CrystalClear (Rigaku Inc., 2008)'
_computing_data_reduction CrystalClear
_computing_molecular_graphics 'CrystalStructure 4.2.5'
_computing_publication_material 'CrystalStructure 4.2.5 (Rigaku, 2017)'
_computing_structure_refinement 'SHELXL Version 2014/7 (Sheldrick, 2008)'
_computing_structure_solution 'SIR92 (Altomare, et al., 1994)'
_diffrn_ambient_temperature 93
_diffrn_detector_area_resol_mean 7.111
_diffrn_measured_fraction_theta_full 0.997
_diffrn_measured_fraction_theta_max 0.998
_diffrn_measurement_device_type 'Rigaku Saturn724'
_diffrn_measurement_method \w
_diffrn_radiation_type 'Mo K\a'
_diffrn_radiation_wavelength 0.71075
_diffrn_reflns_av_R_equivalents 0.1607
_diffrn_reflns_Laue_measured_fraction_full 0.997
_diffrn_reflns_Laue_measured_fraction_max 0.998
_diffrn_reflns_limit_h_max 19
_diffrn_reflns_limit_h_min -20
_diffrn_reflns_limit_k_max 21
_diffrn_reflns_limit_k_min -21
_diffrn_reflns_limit_l_max 33
_diffrn_reflns_limit_l_min -27
_diffrn_reflns_number 54251
_diffrn_reflns_point_group_measured_fraction_full 0.998
_diffrn_reflns_point_group_measured_fraction_max 0.998
_diffrn_reflns_theta_full 25.242
_diffrn_reflns_theta_max 27.456
_diffrn_reflns_theta_min 3.008
_diffrn_standards_number 0
_exptl_absorpt_coefficient_mu 0.674
_exptl_absorpt_correction_T_max 0.967
_exptl_absorpt_correction_T_min 0.816
_exptl_absorpt_correction_type multi-scan
_exptl_absorpt_process_details 'REQAB (Rigaku, 1998)'
_exptl_crystal_colour orange
_exptl_crystal_density_diffrn 1.433
_exptl_crystal_density_method 'not measured'
_exptl_crystal_description prism
_exptl_crystal_F_000 2880.00
_exptl_crystal_size_max 0.080
_exptl_crystal_size_mid 0.070
_exptl_crystal_size_min 0.050
_refine_diff_density_max 1.80
_refine_diff_density_min -0.77
_refine_ls_abs_structure_details
;
 Flack x determined using 2294 quotients [(I+)-(I-)]/[(I+)+(I-)]
 (Parsons, Flack and Wagner, Acta Cryst. B69 (2013) 249-259).
;
_refine_ls_abs_structure_Flack 0.03(4)
_refine_ls_extinction_method none
_refine_ls_goodness_of_fit_ref 1.050
_refine_ls_hydrogen_treatment constr
_refine_ls_number_parameters 759
_refine_ls_number_reflns 15025
_refine_ls_number_restraints 12
_refine_ls_R_factor_all 0.1383
_refine_ls_R_factor_gt 0.0996
_refine_ls_shift/su_max 0.000
_refine_ls_structure_factor_coef Fsqd
_refine_ls_weighting_details 'w = 1/[\s^2^(Fo^2^)+(0.0819P)^2^+0.3659P] where P=(Fo^2^+2Fc^2^)/3'
_refine_ls_weighting_scheme calc
_refine_ls_wR_factor_gt 0.2000
_refine_ls_wR_factor_ref 0.2259
_reflns_Friedel_coverage 0.831
_reflns_Friedel_fraction_full 0.999
_reflns_Friedel_fraction_max 0.998
_reflns_number_gt 10153
_reflns_number_total 15025
_reflns_threshold_expression F^2^>2.0\s(F^2^)
_cod_data_source_file ja8b12961_si_002.cif
_cod_data_source_block compound15
_cod_database_code 4128182

loop_
_space_group_symop_id
_space_group_symop_operation_xyz
1 +X,+Y,+Z
2 1/2-X,-Y,1/2+Z
3 1/2+X,1/2-Y,-Z
4 -X,1/2+Y,1/2-Z

loop_
_atom_site_label
_atom_site_type_symbol
_atom_site_fract_x
_atom_site_fract_y
_atom_site_fract_z
_atom_site_U_iso_or_equiv
_atom_site_adp_type
_atom_site_occupancy
_atom_site_site_symmetry_order
_atom_site_calc_flag
_atom_site_refinement_flags_posn
_atom_site_refinement_flags_adp
Ru1 Ru 0.94041(7) 0.84812(7) 0.76923(5) 0.0234(3) Uani 1 1 d . .
Ru2 Ru 0.65817(7) 0.57024(7) 0.77776(4) 0.0229(3) Uani 1 1 d . .
Cl1 Cl 0.8820(2) 0.7137(2) 0.77475(15) 0.0283(8) Uani 1 1 d . .
Cl2 Cl 0.7671(2) 0.4675(2) 0.79509(14) 0.0279(8) Uani 1 1 d . .
S1 S 0.7580(2) 0.8557(2) 0.70896(14) 0.0244(8) Uani 1 1 d . .
S2 S 0.5778(2) 0.4093(2) 0.72649(14) 0.0243(7) Uani 1 1 d . .
F1 F 0.7686(6) 1.0316(5) 0.7198(4) 0.039(2) Uani 1 1 d . .
F2 F 0.7051(6) 1.1474(5) 0.6575(4) 0.041(2) Uani 1 1 d . .
F3 F 0.6008(6) 1.1085(6) 0.5748(4) 0.046(3) Uani 1 1 d . .
F4 F 0.5633(6) 0.9537(6) 0.5548(3) 0.043(2) Uani 1 1 d . .
F5 F 0.4173(5) 0.5004(5) 0.7115(3) 0.033(2) Uani 1 1 d . .
F6 F 0.2907(6) 0.4834(6) 0.6404(4) 0.039(2) Uani 1 1 d . .
F7 F 0.2994(6) 0.3587(6) 0.5703(3) 0.044(2) Uani 1 1 d . .
F8 F 0.4346(7) 0.2563(6) 0.5722(3) 0.045(3) Uani 1 1 d . .
O1 O 0.7334(6) 0.8741(6) 0.7615(4) 0.027(2) Uani 1 1 d . .
O2 O 0.7305(7) 0.7775(6) 0.6879(4) 0.029(2) Uani 1 1 d . .
O3 O 0.6413(5) 0.3467(5) 0.7192(4) 0.022(2) Uani 1 1 d . .
O4 O 0.5347(6) 0.4096(5) 0.7767(4) 0.027(2) Uani 1 1 d . .
N1 N 1.0127(8) 0.7984(6) 0.7078(4) 0.022(3) Uani 1 1 d . .
H1 H 1.0700 0.8020 0.7151 0.026 Uiso 1 1 calc R U
H2 H 0.9990 0.7456 0.7037 0.026 Uiso 1 1 calc R U
N2 N 0.8574(7) 0.8728(7) 0.7018(4) 0.024(3) Uani 1 1 d . .
N3 N 0.6261(8) 0.8315(7) 0.6112(5) 0.033(3) Uani 1 1 d . .
H3 H 0.5944 0.8218 0.5833 0.040 Uiso 1 1 calc R U
H4 H 0.6454 0.7914 0.6303 0.040 Uiso 1 1 calc R U
N4 N 0.7462(7) 0.6037(6) 0.7191(4) 0.022(2) Uani 1 1 d . .
H31 H 0.7569 0.6574 0.7215 0.026 Uiso 1 1 calc R U
H32 H 0.7968 0.5772 0.7241 0.026 Uiso 1 1 calc R U
N5 N 0.6144(7) 0.4976(6) 0.7136(5) 0.024(3) Uani 1 1 d . .
N6 N 0.5621(9) 0.2673(6) 0.6413(5) 0.031(3) Uani 1 1 d . .
H33 H 0.6058 0.2684 0.6633 0.037 Uiso 1 1 calc R U
H34 H 0.5588 0.2292 0.6174 0.037 Uiso 1 1 calc R U
C1 C 0.9742(9) 0.9765(8) 0.7812(5) 0.025(3) Uani 1 1 d . .
C2 C 0.8973(10) 0.9561(8) 0.8100(6) 0.033(4) Uani 1 1 d . .
H5 H 0.8469 0.9874 0.8044 0.040 Uiso 1 1 calc R U
C3 C 0.8930(9) 0.8934(9) 0.8453(5) 0.024(3) Uani 1 1 d . .
H6 H 0.8406 0.8827 0.8632 0.029 Uiso 1 1 calc R U
C4 C 0.9700(11) 0.8428(9) 0.8552(5) 0.031(4) Uani 1 1 d . .
C5 C 1.0447(9) 0.8586(9) 0.8255(5) 0.028(3) Uani 1 1 d . .
H7 H 1.0943 0.8257 0.8297 0.033 Uiso 1 1 calc R U
C6 C 1.0462(9) 0.9239(9) 0.7890(6) 0.031(4) Uani 1 1 d . .
H8 H 1.0971 0.9327 0.7692 0.038 Uiso 1 1 calc R U
C7 C 0.9791(11) 1.0418(9) 0.7421(7) 0.042(4) Uani 1 1 d . .
H9 H 0.9848 1.0935 0.7602 0.063 Uiso 1 1 calc R U
H10 H 0.9265 1.0419 0.7208 0.063 Uiso 1 1 calc R U
H11 H 1.0293 1.0333 0.7194 0.063 Uiso 1 1 calc R U
C8 C 0.9621(11) 0.7754(10) 0.8918(6) 0.034(4) Uani 1 1 d . .
H12 H 0.9034 0.7514 0.8872 0.041 Uiso 1 1 calc R U
C9 C 1.0264(13) 0.7104(11) 0.8858(7) 0.051(5) Uani 1 1 d . .
H13 H 1.0154 0.6685 0.9120 0.077 Uiso 1 1 calc R U
H14 H 1.0218 0.6873 0.8506 0.077 Uiso 1 1 calc R U
H15 H 1.0845 0.7323 0.8909 0.077 Uiso 1 1 calc R U
C10 C 0.9677(14) 0.8102(13) 0.9488(6) 0.059(6) Uani 1 1 d . .
H16 H 0.9625 0.7663 0.9742 0.088 Uiso 1 1 calc R U
H17 H 1.0233 0.8373 0.9536 0.088 Uiso 1 1 calc R U
H18 H 0.9208 0.8488 0.9543 0.088 Uiso 1 1 calc R U
C11 C 0.7028(9) 0.9303(11) 0.6675(6) 0.038(4) Uani 1 1 d . .
C12 C 0.7157(9) 1.0111(11) 0.6799(6) 0.032(4) Uani 1 1 d . .
C13 C 0.6856(10) 1.0714(10) 0.6475(6) 0.031(4) Uani 1 1 d . .
C14 C 0.6332(9) 1.0522(9) 0.6065(6) 0.026(3) Uani 1 1 d . .
C15 C 0.6157(10) 0.9725(10) 0.5955(6) 0.032(4) Uani 1 1 d . .
C16 C 0.6452(8) 0.9091(8) 0.6248(5) 0.022(3) Uani 1 1 d . .
C17 C 0.9926(10) 0.8440(10) 0.6580(6) 0.034(4) Uani 1 1 d . .
H19 H 1.0098 0.9012 0.6639 0.040 Uiso 1 1 calc R U
C18 C 0.8953(9) 0.8427(9) 0.6511(5) 0.024(3) Uani 1 1 d . .
H20 H 0.8766 0.7857 0.6459 0.028 Uiso 1 1 calc R U
C19 C 1.0431(10) 0.8140(10) 0.6103(6) 0.033(4) Uani 1 1 d . .
C20 C 1.0853(12) 0.8669(10) 0.5798(6) 0.045(5) Uani 1 1 d . .
H21 H 1.0838 0.9224 0.5885 0.054 Uiso 1 1 calc R U
C21 C 1.1312(14) 0.8424(11) 0.5357(7) 0.056(6) Uani 1 1 d . .
H22 H 1.1609 0.8807 0.5148 0.068 Uiso 1 1 calc R U
C22 C 1.1330(11) 0.7637(10) 0.5229(6) 0.037(4) Uani 1 1 d . .
H23 H 1.1644 0.7461 0.4931 0.044 Uiso 1 1 calc R U
C23 C 1.0895(12) 0.7096(11) 0.5532(7) 0.044(5) Uani 1 1 d . .
H24 H 1.0880 0.6544 0.5436 0.053 Uiso 1 1 calc R U
C24 C 1.0485(15) 0.7350(11) 0.5970(7) 0.055(6) Uani 1 1 d . .
H25 H 1.0225 0.6962 0.6193 0.065 Uiso 1 1 calc R U
C25 C 0.8684(9) 0.8912(9) 0.6030(6) 0.028(4) Uani 1 1 d . .
C26 C 0.8782(10) 0.9752(9) 0.6027(6) 0.030(3) Uani 1 1 d . .
H26 H 0.9023 1.0030 0.6318 0.036 Uiso 1 1 calc R U
C27 C 0.8510(11) 1.0161(10) 0.5580(6) 0.041(5) Uani 1 1 d . .
H27 H 0.8578 1.0729 0.5570 0.049 Uiso 1 1 calc R U
C28 C 0.8151(10) 0.9787(11) 0.5156(7) 0.040(4) Uani 1 1 d . .
H28 H 0.7975 1.0090 0.4859 0.048 Uiso 1 1 calc R U
C29 C 0.8048(11) 0.8958(10) 0.5165(7) 0.039(4) Uani 1 1 d . .
H29 H 0.7791 0.8689 0.4876 0.047 Uiso 1 1 calc R U
C30 C 0.8327(10) 0.8520(10) 0.5607(5) 0.034(4) Uani 1 1 d . .
H30 H 0.8268 0.7952 0.5612 0.041 Uiso 1 1 calc R U
C31 C 0.5535(9) 0.6567(9) 0.7766(6) 0.028(3) Uani 1 1 d . .
C32 C 0.6256(10) 0.6944(9) 0.7923(5) 0.027(3) Uani 1 1 d . U
H35 H 0.6424 0.7422 0.7746 0.032 Uiso 1 1 calc R U
C33 C 0.6782(10) 0.6656(9) 0.8344(6) 0.031(4) Uani 1 1 d . .
H36 H 0.7296 0.6936 0.8433 0.038 Uiso 1 1 calc R U
C34 C 0.6552(10) 0.5965(8) 0.8630(5) 0.027(3) Uani 1 1 d . .
C35 C 0.5758(10) 0.5566(8) 0.8480(5) 0.025(3) Uani 1 1 d . .
H37 H 0.5559 0.5101 0.8659 0.030 Uiso 1 1 calc R U
C36 C 0.5284(9) 0.5907(10) 0.8046(5) 0.030(4) Uani 1 1 d . .
H38 H 0.4759 0.5653 0.7948 0.036 Uiso 1 1 calc R U
C37 C 0.4998(9) 0.6865(8) 0.7304(6) 0.026(3) Uani 1 1 d . .
H39 H 0.4472 0.7123 0.7434 0.040 Uiso 1 1 calc R U
H40 H 0.4844 0.6409 0.7079 0.040 Uiso 1 1 calc R U
H41 H 0.5335 0.7255 0.7101 0.040 Uiso 1 1 calc R U
C38 C 0.7086(10) 0.5627(10) 0.9080(5) 0.030(4) Uani 1 1 d . .
H42 H 0.7087 0.5029 0.9043 0.035 Uiso 1 1 calc R U
C39 C 0.6643(11) 0.5826(10) 0.9608(6) 0.041(4) Uani 1 1 d . .
H43 H 0.6043 0.5642 0.9598 0.062 Uiso 1 1 calc R U
H44 H 0.6949 0.5553 0.9893 0.062 Uiso 1 1 calc R U
H45 H 0.6657 0.6408 0.9666 0.062 Uiso 1 1 calc R U
C40 C 0.8017(11) 0.5899(11) 0.9075(7) 0.045(5) Uani 1 1 d . .
H46 H 0.8322 0.5662 0.9374 0.068 Uiso 1 1 calc R U
H47 H 0.8291 0.5726 0.8748 0.068 Uiso 1 1 calc R U
H48 H 0.8040 0.6487 0.9100 0.068 Uiso 1 1 calc R U
C41 C 0.4954(8) 0.3871(9) 0.6787(6) 0.026(3) Uani 1 1 d . U
C42 C 0.4233(10) 0.4390(9) 0.6776(6) 0.029(3) Uani 1 1 d . .
C43 C 0.3567(9) 0.4326(9) 0.6413(6) 0.029(3) Uani 1 1 d . .
C44 C 0.3643(10) 0.3688(10) 0.6054(6) 0.036(4) Uani 1 1 d . .
C45 C 0.4306(12) 0.3179(10) 0.6071(6) 0.037(4) Uani 1 1 d . .
C46 C 0.5007(10) 0.3234(9) 0.6441(6) 0.028(3) Uani 1 1 d . .
C47 C 0.7120(9) 0.5847(8) 0.6657(5) 0.019(3) Uani 1 1 d . .
H49 H 0.6642 0.6230 0.6573 0.023 Uiso 1 1 calc R U
C48 C 0.6746(9) 0.4974(8) 0.6678(5) 0.021(3) Uani 1 1 d . .
H50 H 0.7227 0.4588 0.6749 0.025 Uiso 1 1 calc R U
C49 C 0.7803(9) 0.5898(8) 0.6230(5) 0.023(3) Uani 1 1 d . .
C50 C 0.8557(11) 0.5488(10) 0.6263(6) 0.038(4) Uani 1 1 d . .
H51 H 0.8690 0.5219 0.6581 0.045 Uiso 1 1 calc R U
C51 C 0.9155(10) 0.5443(11) 0.5844(7) 0.045(5) Uani 1 1 d . .
H52 H 0.9655 0.5116 0.5869 0.054 Uiso 1 1 calc R U
C52 C 0.8989(11) 0.5894(10) 0.5389(6) 0.038(4) Uani 1 1 d . .
H53 H 0.9383 0.5888 0.5103 0.045 Uiso 1 1 calc R U
C53 C 0.8253(11) 0.6339(10) 0.5367(6) 0.039(4) Uani 1 1 d . .
H54 H 0.8148 0.6664 0.5067 0.046 Uiso 1 1 calc R U
C54 C 0.7646(10) 0.6333(9) 0.5773(6) 0.032(4) Uani 1 1 d . .
H55 H 0.7124 0.6627 0.5736 0.038 Uiso 1 1 calc R U
C55 C 0.6325(9) 0.4758(9) 0.6161(5) 0.025(3) Uani 1 1 d . .
C56 C 0.6641(9) 0.4149(8) 0.5848(6) 0.028(3) Uani 1 1 d . .
H56 H 0.7135 0.3858 0.5959 0.033 Uiso 1 1 calc R U
C57 C 0.6253(13) 0.3954(13) 0.5378(6) 0.051(5) Uani 1 1 d . .
H57 H 0.6457 0.3518 0.5172 0.062 Uiso 1 1 calc R U
C58 C 0.5557(12) 0.4416(12) 0.5216(6) 0.047(5) Uani 1 1 d . .
H58 H 0.5295 0.4294 0.4889 0.057 Uiso 1 1 calc R U
C59 C 0.5224(11) 0.5048(10) 0.5509(5) 0.034(4) Uani 1 1 d . .
H59 H 0.4742 0.5345 0.5386 0.041 Uiso 1 1 calc R U
C60 C 0.5606(9) 0.5237(10) 0.5981(5) 0.028(3) Uani 1 1 d . .
H60 H 0.5400 0.5675 0.6185 0.034 Uiso 1 1 calc R U

loop_
_atom_site_aniso_label
_atom_site_aniso_U_11
_atom_site_aniso_U_22
_atom_site_aniso_U_33
_atom_site_aniso_U_23
_atom_site_aniso_U_13
_atom_site_aniso_U_12
Ru1 0.0196(5) 0.0226(5) 0.0281(6) -0.0017(5) -0.0008(5) -0.0021(5)
Ru2 0.0209(6) 0.0217(5) 0.0262(6) -0.0008(5) 0.0031(5) -0.0020(5)
Cl1 0.0263(18) 0.0243(17) 0.0343(19) 0.0009(17) 0.0012(17) -0.0036(14)
Cl2 0.0233(19) 0.0299(19) 0.0305(19) 0.0013(15) 0.0001(15) 0.0058(15)
S1 0.0231(18) 0.0213(17) 0.0290(19) 0.0036(15) 0.0024(15) -0.0017(15)
S2 0.0241(18) 0.0220(17) 0.0269(18) -0.0003(16) 0.0004(16) -0.0013(13)
F1 0.042(6) 0.025(4) 0.049(6) 0.005(4) -0.006(5) -0.001(4)
F2 0.041(6) 0.023(5) 0.060(6) 0.001(5) -0.006(5) 0.006(4)
F3 0.055(7) 0.041(6) 0.041(5) 0.008(4) -0.003(5) 0.031(5)
F4 0.045(6) 0.053(6) 0.033(5) 0.003(4) -0.019(5) 0.003(5)
F5 0.024(5) 0.019(4) 0.057(6) -0.001(4) 0.004(4) 0.002(3)
F6 0.028(5) 0.045(6) 0.045(5) -0.002(5) -0.001(4) 0.007(4)
F7 0.039(6) 0.057(7) 0.034(5) 0.005(5) -0.014(4) -0.013(5)
F8 0.052(6) 0.047(6) 0.035(5) -0.008(4) -0.009(5) -0.007(5)
O1 0.018(5) 0.032(5) 0.031(6) -0.007(5) -0.008(4) 0.002(4)
O2 0.025(6) 0.027(5) 0.034(6) 0.005(5) -0.008(5) 0.004(5)
O3 0.014(4) 0.020(4) 0.032(5) 0.001(5) -0.008(4) 0.002(4)
O4 0.021(5) 0.023(5) 0.036(6) 0.005(5) -0.005(5) 0.000(4)
N1 0.025(7) 0.016(6) 0.024(6) 0.003(5) -0.005(5) 0.007(5)
N2 0.013(6) 0.037(7) 0.023(6) -0.006(5) 0.009(5) 0.001(5)
N3 0.042(8) 0.026(7) 0.032(7) -0.013(6) -0.015(6) -0.001(6)
N4 0.020(6) 0.022(6) 0.024(6) -0.001(5) 0.002(5) 0.007(5)
N5 0.014(6) 0.016(6) 0.041(8) 0.007(5) 0.008(5) 0.001(4)
N6 0.048(8) 0.005(5) 0.039(7) -0.001(5) 0.000(7) -0.007(6)
C1 0.022(7) 0.030(8) 0.022(7) -0.007(6) -0.001(6) -0.019(6)
C2 0.032(9) 0.014(7) 0.054(10) -0.013(7) 0.017(8) -0.009(6)
C3 0.017(7) 0.030(8) 0.025(7) -0.005(6) 0.011(6) 0.004(6)
C4 0.047(10) 0.024(8) 0.022(7) 0.000(6) -0.001(7) -0.002(7)
C5 0.027(8) 0.035(9) 0.022(7) 0.005(7) -0.010(6) 0.010(7)
C6 0.016(7) 0.030(8) 0.048(9) -0.016(7) 0.001(6) -0.008(6)
C7 0.035(9) 0.033(9) 0.057(11) -0.010(8) 0.002(8) -0.027(8)
C8 0.038(10) 0.041(9) 0.024(8) 0.016(7) -0.008(7) -0.005(8)
C9 0.057(13) 0.051(12) 0.046(11) 0.026(9) -0.019(10) 0.000(10)
C10 0.066(15) 0.086(16) 0.024(9) 0.013(9) 0.002(9) -0.020(12)
C11 0.014(7) 0.049(10) 0.052(10) -0.021(9) 0.012(7) 0.008(7)
C12 0.016(8) 0.049(10) 0.032(9) -0.005(8) 0.014(7) 0.000(7)
C13 0.034(9) 0.033(9) 0.027(8) 0.004(7) 0.004(7) 0.007(7)
C14 0.021(8) 0.027(8) 0.030(8) 0.022(6) 0.008(6) 0.007(6)
C15 0.026(9) 0.039(9) 0.032(9) 0.005(7) 0.000(7) 0.005(7)
C16 0.009(6) 0.020(7) 0.037(8) -0.007(6) -0.004(6) -0.002(5)
C17 0.033(9) 0.028(8) 0.040(9) 0.010(8) -0.006(7) 0.001(8)
C18 0.023(7) 0.024(7) 0.024(7) 0.009(6) -0.005(6) -0.007(6)
C19 0.026(9) 0.047(10) 0.025(8) 0.015(7) 0.019(7) 0.009(7)
C20 0.063(13) 0.035(10) 0.037(9) -0.006(8) 0.026(9) -0.007(9)
C21 0.082(15) 0.040(11) 0.047(11) 0.024(9) 0.020(10) 0.028(11)
C22 0.036(10) 0.045(10) 0.029(8) 0.001(8) 0.012(7) 0.008(8)
C23 0.046(11) 0.045(11) 0.041(10) -0.015(8) 0.005(9) -0.012(9)
C24 0.091(17) 0.036(10) 0.036(10) -0.011(8) -0.006(11) -0.009(11)
C25 0.011(7) 0.024(8) 0.049(10) 0.008(7) 0.014(6) 0.004(6)
C26 0.020(8) 0.031(8) 0.037(9) -0.002(7) 0.001(7) 0.000(7)
C27 0.043(11) 0.038(9) 0.043(10) 0.024(8) 0.022(9) 0.022(8)
C28 0.026(9) 0.057(12) 0.037(9) 0.024(9) 0.001(7) -0.006(8)
C29 0.045(10) 0.039(10) 0.034(9) 0.009(8) 0.003(8) -0.007(8)
C30 0.029(8) 0.041(9) 0.032(8) -0.001(8) 0.000(7) -0.021(8)
C31 0.022(7) 0.028(7) 0.035(8) 0.000(7) 0.002(7) 0.001(6)
C32 0.039(8) 0.027(7) 0.014(6) -0.013(5) 0.010(6) -0.002(6)
C33 0.023(8) 0.031(9) 0.040(9) 0.003(7) 0.009(7) 0.000(6)
C34 0.031(8) 0.020(7) 0.029(8) -0.010(6) 0.017(7) -0.005(6)
C35 0.046(10) 0.024(8) 0.005(6) -0.005(5) 0.009(6) -0.001(7)
C36 0.008(6) 0.057(11) 0.025(8) -0.008(7) 0.007(6) 0.004(7)
C37 0.022(7) 0.025(7) 0.032(8) 0.000(7) -0.015(7) 0.005(6)
C38 0.029(9) 0.038(9) 0.022(7) -0.005(7) 0.005(6) -0.001(7)
C39 0.038(10) 0.042(10) 0.043(9) 0.015(8) -0.008(8) 0.008(9)
C40 0.042(11) 0.041(11) 0.053(11) -0.012(9) -0.009(9) -0.006(9)
C41 0.006(6) 0.032(7) 0.040(8) -0.004(6) 0.002(6) -0.003(5)
C42 0.032(9) 0.023(8) 0.031(8) -0.005(6) 0.012(7) -0.018(7)
C43 0.023(8) 0.027(8) 0.036(8) 0.000(7) 0.002(6) 0.004(7)
C44 0.023(9) 0.042(10) 0.042(10) -0.004(8) -0.001(7) -0.006(7)
C45 0.053(12) 0.036(9) 0.022(8) -0.006(7) 0.016(8) -0.015(9)
C46 0.030(9) 0.021(7) 0.033(8) -0.002(6) 0.006(7) -0.005(6)
C47 0.030(8) 0.015(7) 0.012(6) -0.004(5) -0.008(6) 0.003(6)
C48 0.024(8) 0.014(6) 0.025(7) -0.006(5) 0.006(6) 0.005(6)
C49 0.019(7) 0.023(7) 0.028(7) -0.003(6) -0.008(6) 0.003(6)
C50 0.039(10) 0.038(9) 0.036(9) 0.016(7) -0.002(8) 0.008(8)
C51 0.012(8) 0.062(13) 0.061(12) 0.008(10) 0.006(8) 0.001(8)
C52 0.033(9) 0.039(10) 0.042(10) -0.009(8) 0.013(8) -0.014(8)
C53 0.046(11) 0.039(10) 0.031(9) 0.004(7) 0.001(8) 0.006(8)
C54 0.029(9) 0.028(8) 0.040(9) -0.004(7) 0.019(7) 0.012(7)
C55 0.019(7) 0.039(9) 0.016(7) 0.002(6) 0.004(6) -0.015(6)
C56 0.018(7) 0.025(8) 0.040(8) -0.001(6) 0.010(7) -0.008(6)
C57 0.050(12) 0.076(15) 0.028(9) -0.020(9) -0.003(8) -0.020(11)
C58 0.047(11) 0.080(14) 0.015(7) 0.001(8) -0.001(7) -0.039(11)
C59 0.036(10) 0.046(10) 0.021(8) 0.001(7) -0.007(7) -0.004(8)
C60 0.016(7) 0.050(10) 0.019(7) -0.005(7) 0.003(6) -0.002(7)

loop_
_atom_type_symbol
_atom_type_description
_atom_type_scat_dispersion_real
_atom_type_scat_dispersion_imag
_atom_type_scat_source
C C 0.0033 0.0016
;
International Tables for Crystallography
(Vol. C, Tables 4.2.6.8 and 6.1.1.4)
;
H H 0.0000 0.0000
;
International Tables for Crystallography
(Vol. C, Table 6.1.1.4)
;
F F 0.0171 0.0103
;
International Tables for Crystallography
(Vol. C, Tables 4.2.6.8 and 6.1.1.4)
;
N N 0.0061 0.0033
;
International Tables for Crystallography
(Vol. C, Tables 4.2.6.8 and 6.1.1.4)
;
O O 0.0106 0.0060
;
International Tables for Crystallography
(Vol. C, Tables 4.2.6.8 and 6.1.1.4)
;
Ru Ru -1.2594 0.8363
;
International Tables for Crystallography
(Vol. C, Tables 4.2.6.8 and 6.1.1.4)
;
S S 0.1246 0.1234
;
International Tables for Crystallography
(Vol. C, Tables 4.2.6.8 and 6.1.1.4)
;
Cl Cl 0.1484 0.1585
;
International Tables for Crystallography
(Vol. C, Tables 4.2.6.8 and 6.1.1.4)
;

loop_
_geom_angle_atom_site_label_1
_geom_angle_atom_site_label_2
_geom_angle_atom_site_label_3
_geom_angle
N1 Ru1 C6 90.0(5)
N1 Ru1 C5 97.4(5)
C6 Ru1 C5 38.9(5)
N1 Ru1 C2 147.7(5)
C6 Ru1 C2 68.6(6)
C5 Ru1 C2 81.2(6)
N1 Ru1 N2 78.5(4)
C6 Ru1 N2 121.9(5)
C5 Ru1 N2 160.8(5)
C2 Ru1 N2 92.3(5)
N1 Ru1 C3 165.9(5)
C6 Ru1 C3 81.1(6)
C5 Ru1 C3 68.8(5)
C2 Ru1 C3 36.6(5)
N2 Ru1 C3 115.6(5)
N1 Ru1 C1 110.8(5)
C6 Ru1 C1 38.4(5)
C5 Ru1 C1 69.9(6)
C2 Ru1 C1 38.2(5)
N2 Ru1 C1 93.8(5)
C3 Ru1 C1 68.3(5)
N1 Ru1 C4 127.3(5)
C6 Ru1 C4 68.5(6)
C5 Ru1 C4 37.2(5)
C2 Ru1 C4 68.2(6)
N2 Ru1 C4 153.8(5)
C3 Ru1 C4 38.9(5)
C1 Ru1 C4 81.7(5)
N1 Ru1 Cl1 83.0(3)
C6 Ru1 Cl1 145.4(4)
C5 Ru1 Cl1 108.4(4)
C2 Ru1 Cl1 128.3(4)
N2 Ru1 Cl1 89.9(3)
C3 Ru1 Cl1 98.0(4)
C1 Ru1 Cl1 166.1(4)
C4 Ru1 Cl1 89.0(4)
N4 Ru2 N5 79.1(4)
N4 Ru2 C36 142.4(5)
N5 Ru2 C36 92.1(5)
N4 Ru2 C32 91.2(5)
N5 Ru2 C32 126.6(5)
C36 Ru2 C32 64.9(6)
N4 Ru2 C33 100.9(5)
N5 Ru2 C33 165.1(5)
C36 Ru2 C33 78.8(6)
C32 Ru2 C33 38.7(5)
N4 Ru2 C31 107.5(5)
N5 Ru2 C31 97.3(5)
C36 Ru2 C31 36.9(5)
C32 Ru2 C31 36.1(5)
C33 Ru2 C31 68.3(6)
N4 Ru2 C35 168.4(5)
N5 Ru2 C35 112.2(5)
C36 Ru2 C35 38.6(5)
C32 Ru2 C35 79.9(5)
C33 Ru2 C35 67.5(5)
C31 Ru2 C35 69.3(5)
N4 Ru2 C34 131.3(5)
N5 Ru2 C34 148.5(5)
C36 Ru2 C34 68.7(6)
C32 Ru2 C34 68.8(5)
C33 Ru2 C34 37.4(5)
C31 Ru2 C34 82.4(6)
C35 Ru2 C34 38.2(5)
N4 Ru2 Cl2 82.2(3)
N5 Ru2 Cl2 87.9(3)
C36 Ru2 Cl2 134.4(4)
C32 Ru2 Cl2 143.1(4)
C33 Ru2 Cl2 107.0(4)
C31 Ru2 Cl2 169.6(4)
C35 Ru2 Cl2 100.4(4)
C34 Ru2 Cl2 88.5(4)
O1 S1 O2 117.1(6)
O1 S1 N2 109.3(6)
O2 S1 N2 113.6(6)
O1 S1 C11 105.7(6)
O2 S1 C11 104.5(7)
N2 S1 C11 105.5(7)
O3 S2 O4 115.5(6)
O3 S2 N5 113.0(5)
O4 S2 N5 110.0(6)
O3 S2 C41 104.4(6)
O4 S2 C41 105.8(6)
N5 S2 C41 107.4(7)
C17 N1 Ru1 108.7(8)
C17 N1 H1 109.9
Ru1 N1 H1 109.9
C17 N1 H2 109.9
Ru1 N1 H2 109.9
H1 N1 H2 108.3
C18 N2 S1 114.8(9)
C18 N2 Ru1 112.6(8)
S1 N2 Ru1 116.8(6)
C16 N3 H3 120.0
C16 N3 H4 120.0
H3 N3 H4 120.0
C47 N4 Ru2 111.3(8)
C47 N4 H31 109.4
Ru2 N4 H31 109.4
C47 N4 H32 109.4
Ru2 N4 H32 109.4
H31 N4 H32 108.0
C48 N5 S2 112.3(9)
C48 N5 Ru2 113.6(8)
S2 N5 Ru2 118.0(7)
C46 N6 H33 120.0
C46 N6 H34 120.0
H33 N6 H34 120.0
C6 C1 C2 115.4(13)
C6 C1 C7 120.3(14)
C2 C1 C7 124.1(14)
C6 C1 Ru1 67.4(8)
C2 C1 Ru1 69.4(8)
C7 C1 Ru1 128.9(10)
C3 C2 C1 123.5(15)
C3 C2 Ru1 72.8(8)
C1 C2 Ru1 72.4(8)
C3 C2 H5 118.3
C1 C2 H5 118.3
Ru1 C2 H5 129.2
C2 C3 C4 120.2(13)
C2 C3 Ru1 70.6(8)
C4 C3 Ru1 71.9(8)
C2 C3 H6 119.9
C4 C3 H6 119.9
Ru1 C3 H6 130.1
C5 C4 C8 123.8(15)
C5 C4 C3 117.6(13)
C8 C4 C3 118.4(14)
C5 C4 Ru1 68.5(8)
C8 C4 Ru1 129.5(11)
C3 C4 Ru1 69.2(8)
C4 C5 C6 120.3(13)
C4 C5 Ru1 74.3(8)
C6 C5 Ru1 69.0(7)
C4 C5 H7 119.8
C6 C5 H7 119.8
Ru1 C5 H7 129.2
C5 C6 C1 122.9(13)
C5 C6 Ru1 72.1(8)
C1 C6 Ru1 74.3(8)
C5 C6 H8 118.6
C1 C6 H8 118.6
Ru1 C6 H8 127.2
C1 C7 H9 109.5
C1 C7 H10 109.5
H9 C7 H10 109.5
C1 C7 H11 109.5
H9 C7 H11 109.5
H10 C7 H11 109.5
C4 C8 C9 115.9(14)
C4 C8 C10 107.7(14)
C9 C8 C10 109.2(14)
C4 C8 H12 107.9
C9 C8 H12 107.9
C10 C8 H12 107.9
C8 C9 H13 109.5
C8 C9 H14 109.5
H13 C9 H14 109.5
C8 C9 H15 109.5
H13 C9 H15 109.5
H14 C9 H15 109.5
C8 C10 H16 109.5
C8 C10 H17 109.5
H16 C10 H17 109.5
C8 C10 H18 109.5
H16 C10 H18 109.5
H17 C10 H18 109.5
C12 C11 C16 119.5(16)
C12 C11 S1 116.9(13)
C16 C11 S1 123.6(13)
F1 C12 C13 118.2(15)
F1 C12 C11 120.1(15)
C13 C12 C11 121.0(16)
F2 C13 C14 120.6(14)
F2 C13 C12 120.0(14)
C14 C13 C12 119.4(15)
F3 C14 C13 121.6(14)
F3 C14 C15 118.5(14)
C13 C14 C15 119.9(13)
F4 C15 C16 116.2(14)
F4 C15 C14 119.6(14)
C16 C15 C14 124.2(14)
N3 C16 C15 120.9(13)
N3 C16 C11 123.5(14)
C15 C16 C11 115.4(14)
N1 C17 C18 107.1(12)
N1 C17 C19 113.6(12)
C18 C17 C19 114.3(13)
N1 C17 H19 107.2
C18 C17 H19 107.2
C19 C17 H19 107.2
N2 C18 C17 106.5(11)
N2 C18 C25 114.1(12)
C17 C18 C25 110.9(12)
N2 C18 H20 108.4
C17 C18 H20 108.4
C25 C18 H20 108.4
C20 C19 C24 117.3(16)
C20 C19 C17 119.7(15)
C24 C19 C17 123.0(15)
C19 C20 C21 121.7(17)
C19 C20 H21 119.2
C21 C20 H21 119.2
C22 C21 C20 119.3(17)
C22 C21 H22 120.3
C20 C21 H22 120.3
C21 C22 C23 119.5(16)
C21 C22 H23 120.2
C23 C22 H23 120.2
C24 C23 C22 119.6(17)
C24 C23 H24 120.2
C22 C23 H24 120.2
C23 C24 C19 122.4(18)
C23 C24 H25 118.8
C19 C24 H25 118.8
C30 C25 C26 120.6(15)
C30 C25 C18 119.4(14)
C26 C25 C18 120.0(15)
C27 C26 C25 117.2(16)
C27 C26 H26 121.4
C25 C26 H26 121.4
C28 C27 C26 123.3(16)
C28 C27 H27 118.3
C26 C27 H27 118.3
C27 C28 C29 119.1(16)
C27 C28 H28 120.5
C29 C28 H28 120.5
C28 C29 C30 119.4(17)
C28 C29 H29 120.3
C30 C29 H29 120.3
C25 C30 C29 120.4(16)
C25 C30 H30 119.8
C29 C30 H30 119.8
C32 C31 C36 117.2(14)
C32 C31 C37 122.1(13)
C36 C31 C37 120.7(13)
C32 C31 Ru2 71.5(9)
C36 C31 Ru2 70.9(8)
C37 C31 Ru2 129.3(10)
C31 C32 C33 122.8(14)
C31 C32 Ru2 72.4(9)
C33 C32 Ru2 71.1(9)
C31 C32 H35 118.6
C33 C32 H35 118.6
Ru2 C32 H35 130.9
C34 C33 C32 121.2(15)
C34 C33 Ru2 73.2(9)
C32 C33 Ru2 70.3(8)
C34 C33 H36 119.4
C32 C33 H36 119.4
Ru2 C33 H36 129.6
C33 C34 C35 116.9(14)
C33 C34 C38 123.6(14)
C35 C34 C38 119.5(12)
C33 C34 Ru2 69.4(8)
C35 C34 Ru2 70.7(7)
C38 C34 Ru2 131.0(10)
C36 C35 C34 117.0(13)
C36 C35 Ru2 68.4(7)
C34 C35 Ru2 71.1(8)
C36 C35 H37 121.5
C34 C35 H37 121.5
Ru2 C35 H37 131.4
C31 C36 C35 124.8(14)
C31 C36 Ru2 72.2(8)
C35 C36 Ru2 72.9(8)
C31 C36 H38 117.6
C35 C36 H38 117.6
Ru2 C36 H38 130.3
C31 C37 H39 109.5
C31 C37 H40 109.5
H39 C37 H40 109.5
C31 C37 H41 109.5
H39 C37 H41 109.5
H40 C37 H41 109.5
C40 C38 C34 113.7(13)
C40 C38 C39 111.6(13)
C34 C38 C39 109.7(12)
C40 C38 H42 107.2
C34 C38 H42 107.2
C39 C38 H42 107.2
C38 C39 H43 109.5
C38 C39 H44 109.5
H43 C39 H44 109.5
C38 C39 H45 109.5
H43 C39 H45 109.5
H44 C39 H45 109.5
C38 C40 H46 109.5
C38 C40 H47 109.5
H46 C40 H47 109.5
C38 C40 H48 109.5
H46 C40 H48 109.5
H47 C40 H48 109.5
C46 C41 C42 120.2(13)
C46 C41 S2 123.1(11)
C42 C41 S2 116.6(11)
F5 C42 C43 115.9(14)
F5 C42 C41 120.5(13)
C43 C42 C41 123.6(13)
F6 C43 C42 122.4(14)
F6 C43 C44 122.2(14)
C42 C43 C44 115.5(14)
C45 C44 F7 120.9(15)
C45 C44 C43 121.6(15)
F7 C44 C43 117.5(14)
C44 C45 F8 119.7(16)
C44 C45 C46 124.1(14)
F8 C45 C46 116.2(15)
N6 C46 C41 127.8(15)
N6 C46 C45 117.2(14)
C41 C46 C45 115.0(14)
N4 C47 C49 113.2(11)
N4 C47 C48 107.2(10)
C49 C47 C48 109.5(11)
N4 C47 H49 108.9
C49 C47 H49 108.9
C48 C47 H49 108.9
N5 C48 C55 114.3(11)
N5 C48 C47 104.8(10)
C55 C48 C47 110.5(11)
N5 C48 H50 109.0
C55 C48 H50 109.0
C47 C48 H50 109.0
C50 C49 C54 117.6(14)
C50 C49 C47 121.7(13)
C54 C49 C47 120.5(12)
C49 C50 C51 122.9(15)
C49 C50 H51 118.5
C51 C50 H51 118.5
C52 C51 C50 118.4(15)
C52 C51 H52 120.8
C50 C51 H52 120.8
C53 C52 C51 118.5(15)
C53 C52 H53 120.7
C51 C52 H53 120.7
C52 C53 C54 121.9(15)
C52 C53 H54 119.1
C54 C53 H54 119.1
C49 C54 C53 120.4(14)
C49 C54 H55 119.8
C53 C54 H55 119.8
C56 C55 C60 119.6(13)
C56 C55 C48 121.7(13)
C60 C55 C48 118.5(13)
C55 C56 C57 121.4(16)
C55 C56 H56 119.3
C57 C56 H56 119.3
C56 C57 C58 117.8(17)
C56 C57 H57 121.1
C58 C57 H57 121.1
C57 C58 C59 123.3(15)
C57 C58 H58 118.4
C59 C58 H58 118.4
C60 C59 C58 118.9(16)
C60 C59 H59 120.6
C58 C59 H59 120.6
C59 C60 C55 118.9(14)
C59 C60 H60 120.6
C55 C60 H60 120.6

loop_
_geom_bond_atom_site_label_1
_geom_bond_atom_site_label_2
_geom_bond_distance
Ru1 N1 2.096(11)
Ru1 C6 2.128(13)
Ru1 C5 2.168(13)
Ru1 C2 2.179(14)
Ru1 N2 2.186(11)
Ru1 C3 2.206(13)
Ru1 C1 2.219(13)
Ru1 C4 2.243(14)
Ru1 Cl1 2.416(4)
Ru2 N4 2.099(11)
Ru2 N5 2.145(12)
Ru2 C36 2.151(13)
Ru2 C32 2.157(14)
Ru2 C33 2.168(16)
Ru2 C31 2.168(14)
Ru2 C35 2.211(13)
Ru2 C34 2.217(13)
Ru2 Cl2 2.442(4)
S1 O1 1.427(10)
S1 O2 1.470(10)
S1 N2 1.578(11)
S1 C11 1.840(18)
S2 O3 1.445(9)
S2 O4 1.445(10)
S2 N5 1.608(11)
S2 C41 1.804(14)
F1 C12 1.351(18)
F2 C13 1.324(18)
F3 C14 1.335(15)
F4 C15 1.354(17)
F5 C42 1.339(15)
F6 C43 1.328(16)
F7 C44 1.358(17)
F8 C45 1.358(17)
N1 C17 1.512(17)
N1 H1 0.9100
N1 H2 0.9100
N2 C18 1.506(17)
N3 C16 1.369(16)
N3 H3 0.8800
N3 H4 0.8800
N4 C47 1.495(16)
N4 H31 0.9100
N4 H32 0.9100
N5 C48 1.494(16)
N6 C46 1.335(18)
N6 H33 0.8800
N6 H34 0.8800
C1 C6 1.43(2)
C1 C2 1.441(19)
C1 C7 1.48(2)
C2 C3 1.38(2)
C2 H5 0.9500
C3 C4 1.48(2)
C3 H6 0.9500
C4 C5 1.41(2)
C4 C8 1.464(19)
C5 C6 1.43(2)
C5 H7 0.9500
C6 H8 0.9500
C7 H9 0.9800
C7 H10 0.9800
C7 H11 0.9800
C8 C9 1.48(2)
C8 C10 1.57(2)
C8 H12 1.0000
C9 H13 0.9800
C9 H14 0.9800
C9 H15 0.9800
C10 H16 0.9800
C10 H17 0.9800
C10 H18 0.9800
C11 C12 1.40(2)
C11 C16 1.45(2)
C12 C13 1.38(2)
C13 C14 1.36(2)
C14 C15 1.38(2)
C15 C16 1.371(19)
C17 C18 1.519(19)
C17 C19 1.53(2)
C17 H19 1.0000
C18 C25 1.526(19)
C18 H20 1.0000
C19 C20 1.34(2)
C19 C24 1.36(2)
C20 C21 1.39(2)
C20 H21 0.9500
C21 C22 1.35(2)
C21 H22 0.9500
C22 C23 1.36(2)
C22 H23 0.9500
C23 C24 1.35(2)
C23 H24 0.9500
C24 H25 0.9500
C25 C30 1.38(2)
C25 C26 1.407(19)
C26 C27 1.39(2)
C26 H26 0.9500
C27 C28 1.37(2)
C27 H27 0.9500
C28 C29 1.39(2)
C28 H28 0.9500
C29 C30 1.41(2)
C29 H29 0.9500
C30 H30 0.9500
C31 C32 1.342(19)
C31 C36 1.37(2)
C31 C37 1.526(18)
C32 C33 1.43(2)
C32 H35 0.9500
C33 C34 1.407(19)
C33 H36 0.9500
C34 C35 1.45(2)
C34 C38 1.52(2)
C35 C36 1.444(19)
C35 H37 0.9500
C36 H38 0.9500
C37 H39 0.9800
C37 H40 0.9800
C37 H41 0.9800
C38 C40 1.51(2)
C38 C39 1.55(2)
C38 H42 1.0000
C39 H43 0.9800
C39 H44 0.9800
C39 H45 0.9800
C40 H46 0.9800
C40 H47 0.9800
C40 H48 0.9800
C41 C46 1.382(19)
C41 C42 1.41(2)
C42 C43 1.39(2)
C43 C44 1.41(2)
C44 C45 1.33(2)
C45 C46 1.44(2)
C47 C49 1.523(19)
C47 C48 1.564(18)
C47 H49 1.0000
C48 C55 1.515(18)
C48 H50 1.0000
C49 C50 1.35(2)
C49 C54 1.39(2)
C50 C51 1.42(2)
C50 H51 0.9500
C51 C52 1.40(2)
C51 H52 0.9500
C52 C53 1.36(2)
C52 H53 0.9500
C53 C54 1.40(2)
C53 H54 0.9500
C54 H55 0.9500
C55 C56 1.379(19)
C55 C60 1.45(2)
C56 C57 1.38(2)
C56 H56 0.9500
C57 C58 1.39(3)
C57 H57 0.9500
C58 C59 1.39(2)
C58 H58 0.9500
C59 C60 1.378(19)
C59 H59 0.9500
C60 H60 0.9500

loop_
_geom_hbond_atom_site_label_D
_geom_hbond_atom_site_label_H
_geom_hbond_atom_site_label_A
_geom_hbond_site_symmetry_A
_geom_hbond_distance_DA
_geom_hbond_distance_DH
_geom_hbond_distance_HA
_geom_hbond_angle_DHA
_geom_hbond_publ_flag
N3 H3 F4 . 2.673(15) 0.880 2.361 101.0 no
N3 H4 S1 . 3.250(13) 0.880 2.865 108.3 no
N3 H4 O2 . 2.693(16) 0.880 1.986 136.4 no
N4 H31 Cl1 . 3.129(11) 0.910 2.547 122.4 no
N4 H31 O2 . 3.009(15) 0.910 2.213 145.8 no
N6 H33 S2 . 3.219(12) 0.880 2.877 105.0 no
N6 H33 F2 1_545 3.011(15) 0.880 2.539 114.4 no
N6 H33 O3 . 2.685(15) 0.880 2.009 132.7 no
N6 H34 F8 . 2.653(16) 0.880 2.289 104.8 no

loop_
_geom_torsion_atom_site_label_1
_geom_torsion_atom_site_label_2
_geom_torsion_atom_site_label_3
_geom_torsion_atom_site_label_4
_geom_torsion
O1 S1 N2 C18 170.0(9)
O2 S1 N2 C18 37.2(12)
C11 S1 N2 C18 -76.8(11)
O1 S1 N2 Ru1 34.9(9)
O2 S1 N2 Ru1 -97.9(7)
C11 S1 N2 Ru1 148.2(7)
O3 S2 N5 C48 37.6(11)
O4 S2 N5 C48 168.3(9)
C41 S2 N5 C48 -77.0(10)
O3 S2 N5 Ru2 -97.4(7)
O4 S2 N5 Ru2 33.3(8)
C41 S2 N5 Ru2 148.0(6)
C6 C1 C2 C3 4(2)
C7 C1 C2 C3 178.1(13)
Ru1 C1 C2 C3 54.4(13)
C6 C1 C2 Ru1 -50.7(11)
C7 C1 C2 Ru1 123.7(13)
C1 C2 C3 C4 0(2)
Ru1 C2 C3 C4 54.1(12)
C1 C2 C3 Ru1 -54.2(13)
C2 C3 C4 C5 -3(2)
Ru1 C3 C4 C5 50.2(12)
C2 C3 C4 C8 -178.2(14)
Ru1 C3 C4 C8 -124.7(13)
C2 C3 C4 Ru1 -53.6(12)
C8 C4 C5 C6 177.5(13)
C3 C4 C5 C6 3(2)
Ru1 C4 C5 C6 53.5(12)
C8 C4 C5 Ru1 124.1(14)
C3 C4 C5 Ru1 -50.5(12)
C4 C5 C6 C1 1(2)
Ru1 C5 C6 C1 56.7(12)
C4 C5 C6 Ru1 -55.9(12)
C2 C1 C6 C5 -4(2)
C7 C1 C6 C5 -178.7(13)
Ru1 C1 C6 C5 -55.8(12)
C2 C1 C6 Ru1 51.7(11)
C7 C1 C6 Ru1 -122.9(12)
C5 C4 C8 C9 -17(2)
C3 C4 C8 C9 157.8(14)
Ru1 C4 C8 C9 72(2)
C5 C4 C8 C10 105.8(18)
C3 C4 C8 C10 -79.6(18)
Ru1 C4 C8 C10 -165.3(13)
O1 S1 C11 C12 54.1(13)
O2 S1 C11 C12 178.2(11)
N2 S1 C11 C12 -61.7(13)
O1 S1 C11 C16 -123.5(12)
O2 S1 C11 C16 0.7(13)
N2 S1 C11 C16 120.7(12)
C16 C11 C12 F1 179.5(12)
S1 C11 C12 F1 1.9(19)
C16 C11 C12 C13 -10(2)
S1 C11 C12 C13 172.1(11)
F1 C12 C13 F2 -3(2)
C11 C12 C13 F2 -173.9(13)
F1 C12 C13 C14 179.0(12)
C11 C12 C13 C14 9(2)
F2 C13 C14 F3 1(2)
C12 C13 C14 F3 178.3(13)
F2 C13 C14 C15 177.8(14)
C12 C13 C14 C15 -5(2)
F3 C14 C15 F4 -3(2)
C13 C14 C15 F4 179.8(13)
F3 C14 C15 C16 179.8(13)
C13 C14 C15 C16 3(2)
F4 C15 C16 N3 4(2)
C14 C15 C16 N3 -179.2(14)
F4 C15 C16 C11 178.7(12)
C14 C15 C16 C11 -4(2)
C12 C11 C16 N3 -177.4(14)
S1 C11 C16 N3 0(2)
C12 C11 C16 C15 8(2)
S1 C11 C16 C15 -174.8(11)
Ru1 N1 C17 C18 -53.9(14)
Ru1 N1 C17 C19 179.0(11)
S1 N2 C18 C17 -165.0(10)
Ru1 N2 C18 C17 -28.1(14)
S1 N2 C18 C25 72.4(14)
Ru1 N2 C18 C25 -150.7(10)
N1 C17 C18 N2 52.4(15)
C19 C17 C18 N2 179.1(12)
N1 C17 C18 C25 177.1(11)
C19 C17 C18 C25 -56.2(18)
N1 C17 C19 C20 -130.4(16)
C18 C17 C19 C20 106.3(19)
N1 C17 C19 C24 49(2)
C18 C17 C19 C24 -74(2)
C24 C19 C20 C21 1(3)
C17 C19 C20 C21 -179.3(16)
C19 C20 C21 C22 0(3)
C20 C21 C22 C23 0(3)
C21 C22 C23 C24 -3(3)
C22 C23 C24 C19 5(3)
C20 C19 C24 C23 -4(3)
C17 C19 C24 C23 176.5(17)
N2 C18 C25 C30 -126.5(14)
C17 C18 C25 C30 113.3(16)
N2 C18 C25 C26 51.9(18)
C17 C18 C25 C26 -68.4(18)
C30 C25 C26 C27 -1(2)
C18 C25 C26 C27 -178.9(13)
C25 C26 C27 C28 1(2)
C26 C27 C28 C29 0(3)
C27 C28 C29 C30 -1(3)
C26 C25 C30 C29 0(2)
C18 C25 C30 C29 177.9(14)
C28 C29 C30 C25 1(2)
C36 C31 C32 C33 4(2)
C37 C31 C32 C33 -177.8(13)
Ru2 C31 C32 C33 -52.4(13)
C36 C31 C32 Ru2 55.9(12)
C37 C31 C32 Ru2 -125.4(13)
C31 C32 C33 C34 -2(2)
Ru2 C32 C33 C34 -54.9(12)
C31 C32 C33 Ru2 53.0(13)
C32 C33 C34 C35 -1(2)
Ru2 C33 C34 C35 -54.0(11)
C32 C33 C34 C38 179.8(13)
Ru2 C33 C34 C38 126.3(13)
C32 C33 C34 Ru2 53.5(12)
C33 C34 C35 C36 1.0(18)
C38 C34 C35 C36 -179.3(12)
Ru2 C34 C35 C36 -52.4(10)
C33 C34 C35 Ru2 53.4(11)
C38 C34 C35 Ru2 -126.9(12)
C32 C31 C36 C35 -3(2)
C37 C31 C36 C35 178.3(13)
Ru2 C31 C36 C35 53.2(13)
C32 C31 C36 Ru2 -56.3(12)
C37 C31 C36 Ru2 125.0(13)
C34 C35 C36 C31 1(2)
Ru2 C35 C36 C31 -53.0(13)
C34 C35 C36 Ru2 53.7(11)
C33 C34 C38 C40 -21(2)
C35 C34 C38 C40 159.6(13)
Ru2 C34 C38 C40 70.3(18)
C33 C34 C38 C39 105.0(16)
C35 C34 C38 C39 -74.7(17)
Ru2 C34 C38 C39 -164.0(11)
O3 S2 C41 C46 -1.4(14)
O4 S2 C41 C46 -123.8(12)
N5 S2 C41 C46 118.8(13)
O3 S2 C41 C42 179.0(11)
O4 S2 C41 C42 56.6(12)
N5 S2 C41 C42 -60.8(12)
C46 C41 C42 F5 179.3(13)
S2 C41 C42 F5 -1.2(18)
C46 C41 C42 C43 -3(2)
S2 C41 C42 C43 176.4(12)
F5 C42 C43 F6 -1(2)
C41 C42 C43 F6 -178.3(13)
F5 C42 C43 C44 179.0(12)
C41 C42 C43 C44 1(2)
F6 C43 C44 C45 -179.5(14)
C42 C43 C44 C45 1(2)
F6 C43 C44 F7 -2(2)
C42 C43 C44 F7 177.9(13)
F7 C44 C45 F8 2(2)
C43 C44 C45 F8 178.9(14)
F7 C44 C45 C46 -178.2(13)
C43 C44 C45 C46 -1(3)
C42 C41 C46 N6 -177.1(14)
S2 C41 C46 N6 3(2)
C42 C41 C46 C45 3(2)
S2 C41 C46 C45 -176.9(11)
C44 C45 C46 N6 179.2(15)
F8 C45 C46 N6 -1(2)
C44 C45 C46 C41 -1(2)
F8 C45 C46 C41 179.4(12)
Ru2 N4 C47 C49 -166.9(9)
Ru2 N4 C47 C48 -46.0(11)
S2 N5 C48 C55 65.7(13)
Ru2 N5 C48 C55 -157.2(9)
S2 N5 C48 C47 -173.1(9)
Ru2 N5 C48 C47 -36.0(12)
N4 C47 C48 N5 52.1(13)
C49 C47 C48 N5 175.4(10)
N4 C47 C48 C55 175.8(11)
C49 C47 C48 C55 -61.0(14)
N4 C47 C49 C50 53.6(18)
C48 C47 C49 C50 -66.0(17)
N4 C47 C49 C54 -130.5(13)
C48 C47 C49 C54 109.9(15)
C54 C49 C50 C51 -4(2)
C47 C49 C50 C51 171.8(14)
C49 C50 C51 C52 5(3)
C50 C51 C52 C53 -1(3)
C51 C52 C53 C54 -3(3)
C50 C49 C54 C53 0(2)
C47 C49 C54 C53 -176.1(13)
C52 C53 C54 C49 4(2)
N5 C48 C55 C56 -126.3(13)
C47 C48 C55 C56 115.8(14)
N5 C48 C55 C60 57.4(16)
C47 C48 C55 C60 -60.6(15)
C60 C55 C56 C57 -4(2)
C48 C55 C56 C57 179.9(14)
C55 C56 C57 C58 3(2)
C56 C57 C58 C59 -1(3)
C57 C58 C59 C60 1(3)
C58 C59 C60 C55 -2(2)
C56 C55 C60 C59 3(2)
C48 C55 C60 C59 179.5(13)
